data_7159309
loop_
_publ_author_name
'Lukoyanov, Alexander A.'
'Tabolin, Andrey A.'
'Nelyubina, Yulia V.'
'Aksenova, Svetlana A.'
'Sukhorukov, Alexey Yu'

_publ_section_title
;
 Nitronate-aryne cycloaddition as a concise route to stereochemically
 complex fused benzisoxazolines and amino alcohols.
;
_journal_issue 18
_journal_name_full 'Organic &amp; biomolecular chemistry'
_journal_page_first 3871
_journal_page_last 3880
_journal_paper_doi 10.1039/d3ob00235g
_journal_volume 21
_journal_year 2023
_chemical_formula_moiety 'C23 H25 N O7'
_chemical_formula_sum 'C23 H25 N O7'
_chemical_formula_weight 427.44
_space_group_crystal_system triclinic
_space_group_IT_number 2
_space_group_name_Hall '-P 1'
_space_group_name_H-M_alt 'P -1'
_atom_sites_solution_hydrogens geom
_atom_sites_solution_primary dual
_audit_creation_date 2023-01-25
_audit_creation_method
;
Olex2 1.3
(compiled 2020.11.12 svn.r5f609507 for OlexSys, GUI svn.r6408)
;
_audit_update_record
;
2023-01-25 deposited with the CCDC.	2023-04-12 downloaded from the CCDC.
;
_cell_angle_alpha 65.3470(10)
_cell_angle_beta 81.305(2)
_cell_angle_gamma 82.114(2)
_cell_formula_units_Z 2
_cell_length_a 8.2690(2)
_cell_length_b 11.3776(3)
_cell_length_c 12.6210(3)
_cell_measurement_reflns_used 6357
_cell_measurement_temperature 100
_cell_measurement_theta_max 30.54
_cell_measurement_theta_min 2.50
_cell_volume 1063.13(5)
_computing_molecular_graphics 'Olex2 1.3 (Dolomanov et al., 2009)'
_computing_publication_material 'Olex2 1.3 (Dolomanov et al., 2009)'
_computing_structure_refinement 'XL  (Sheldrick, 2008)'
_computing_structure_solution 'SHELXT 2014/4 (Sheldrick, 2014)'
_diffrn_ambient_temperature 100
_diffrn_measured_fraction_theta_full 0.955
_diffrn_measured_fraction_theta_max 0.955
_diffrn_measurement_device_type 'Bruker Quest D8'
_diffrn_measurement_method '\f and \w scans'
_diffrn_radiation_monochromator graphite
_diffrn_radiation_type MoK\a
_diffrn_radiation_wavelength 0.71073
_diffrn_reflns_av_R_equivalents 0.0235
_diffrn_reflns_av_unetI/netI 0.0307
_diffrn_reflns_Laue_measured_fraction_full 0.955
_diffrn_reflns_Laue_measured_fraction_max 0.955
_diffrn_reflns_limit_h_max 10
_diffrn_reflns_limit_h_min -9
_diffrn_reflns_limit_k_max 14
_diffrn_reflns_limit_k_min -13
_diffrn_reflns_limit_l_max 16
_diffrn_reflns_limit_l_min -16
_diffrn_reflns_number 10765
_diffrn_reflns_point_group_measured_fraction_full 0.955
_diffrn_reflns_point_group_measured_fraction_max 0.955
_diffrn_reflns_theta_full 25.242
_diffrn_reflns_theta_max 27.000
_diffrn_reflns_theta_min 1.785
_diffrn_source_current 1.4
_diffrn_source_power 0.07
_diffrn_source_voltage 50.0
_diffrn_standards_number 0
_exptl_absorpt_coefficient_mu 0.099
_exptl_absorpt_correction_T_max 0.7461
_exptl_absorpt_correction_T_min 0.6625
_exptl_absorpt_correction_type multi-scan
_exptl_absorpt_process_details
;
SADABS-2008/1 (Bruker,2008) was used for absorption correction.
wR2(int) was 0.0801 before and 0.0396 after correction.
The Ratio of minimum to maximum transmission is 0.8880.
The \l/2 correction factor is 0.0015.
;
_exptl_crystal_colour colourless
_exptl_crystal_colour_primary colourless
_exptl_crystal_density_diffrn 1.335
_exptl_crystal_description needle
_exptl_crystal_F_000 452
_exptl_crystal_size_max 0.2
_exptl_crystal_size_mid 0.01
_exptl_crystal_size_min 0.01
_refine_diff_density_max 0.403
_refine_diff_density_min -0.229
_refine_diff_density_rms 0.047
_refine_ls_extinction_method none
_refine_ls_goodness_of_fit_ref 1.094
_refine_ls_hydrogen_treatment constr
_refine_ls_matrix_type full
_refine_ls_number_parameters 284
_refine_ls_number_reflns 4440
_refine_ls_number_restraints 0
_refine_ls_restrained_S_all 1.094
_refine_ls_R_factor_all 0.0477
_refine_ls_R_factor_gt 0.0384
_refine_ls_shift/su_max 0.001
_refine_ls_shift/su_mean 0.000
_refine_ls_structure_factor_coef Fsqd
_refine_ls_weighting_details 'w=1/[\s^2^(Fo^2^)+(0.0295P)^2^+0.6189P] where P=(Fo^2^+2Fc^2^)/3'
_refine_ls_weighting_scheme calc
_refine_ls_wR_factor_gt 0.0852
_refine_ls_wR_factor_ref 0.0981
_reflns_Friedel_coverage 0.000
_reflns_number_gt 3809
_reflns_number_total 4440
_reflns_threshold_expression 'I > 2\s(I)'
_cod_data_source_file d3ob00235g2.cif
_cod_data_source_block AL261
_cod_depositor_comments 'Adding full bibliography for 7159308--7159315.cif.'
_cod_database_code 7159309
_shelxl_version_number 2014/6
_shelx_space_group_comment
;
The symmetry employed for this shelxl refinement is uniquely defined
by the following loop, which should always be used as a source of
symmetry information in preference to the above space-group names.
They are only intended as comments.
;
_shelx_estimated_absorpt_t_max 0.999
_shelx_estimated_absorpt_t_min 0.980
_olex2_refinement_description
;
1. Fixed Uiso
 At 1.2 times of:
  All C(H) groups, All C(H,H) groups
 At 1.5 times of:
  All C(H,H,H) groups
2.a Ternary CH refined with riding coordinates:
 C4(H4)
2.b Secondary CH2 refined with riding coordinates:
 C11(H11A,H11B), C14(H14A,H14B)
2.c Aromatic/amide H refined with riding coordinates:
 C6(H6), C7(H7), C8(H8), C9(H9), C17(H17), C18(H18), C20(H20), C21(H21)
2.d Idealised Me refined as rotating group:
 C12(H12A,H12B,H12C), C15(H15A,H15B,H15C), C22(H22A,H22B,H22C), C23(H23A,H23B,
 H23C)
;
_olex2_submission_special_instructions 'No special instructions were received'

loop_
_space_group_symop_operation_xyz
'x, y, z'
'-x, -y, -z'

loop_
_atom_site_label
_atom_site_type_symbol
_atom_site_fract_x
_atom_site_fract_y
_atom_site_fract_z
_atom_site_U_iso_or_equiv
_atom_site_adp_type
_atom_site_occupancy
_atom_site_site_symmetry_order
_atom_site_calc_flag
_atom_site_refinement_flags_posn
_atom_site_refinement_flags_adp
_atom_site_refinement_flags_occupancy
_atom_site_disorder_assembly
_atom_site_disorder_group
O1 O -0.49395(13) -0.14443(10) -0.91117(8) 0.0196(2) Uani 1 1 d . . . . .
O2 O -0.63352(12) -0.32573(10) -0.85306(8) 0.0166(2) Uani 1 1 d . . . . .
O3 O -0.77050(14) -0.62591(11) -0.64073(9) 0.0236(2) Uani 1 1 d . . . . .
O4 O -0.78795(12) -0.51376(10) -0.83427(8) 0.0180(2) Uani 1 1 d . . . . .
O5 O -0.72420(13) -0.42060(11) -0.54624(9) 0.0210(2) Uani 1 1 d . . . . .
O6 O -0.86455(12) -0.28861(11) -0.69851(9) 0.0225(2) Uani 1 1 d . . . . .
O7 O -0.14936(13) -0.88865(10) -0.81875(9) 0.0211(2) Uani 1 1 d . . . . .
N1 N -0.46718(14) -0.28060(12) -0.88736(10) 0.0162(3) Uani 1 1 d . . . . .
C1 C -0.48660(17) -0.13198(14) -0.80715(12) 0.0169(3) Uani 1 1 d . . . . .
C2 C -0.42788(16) -0.24610(14) -0.72176(12) 0.0148(3) Uani 1 1 d . . . . .
C3 C -0.38421(16) -0.34392(14) -0.77535(12) 0.0149(3) Uani 1 1 d . . . . .
C4 C -0.46576(16) -0.47246(14) -0.70837(11) 0.0141(3) Uani 1 1 d . . . . .
H4 H -0.4620 -0.5003 -0.6224 0.017 Uiso 1 1 calc R U . . .
C5 C -0.64419(16) -0.42552(14) -0.73762(11) 0.0143(3) Uani 1 1 d . . . . .
C6 C -0.52472(18) -0.01794(15) -0.79196(13) 0.0202(3) Uani 1 1 d . . . . .
H6 H -0.5655 0.0594 -0.8520 0.024 Uiso 1 1 calc R U . . .
C7 C -0.50007(18) -0.02256(15) -0.68363(13) 0.0210(3) Uani 1 1 d . . . . .
H7 H -0.5241 0.0539 -0.6692 0.025 Uiso 1 1 calc R U . . .
C8 C -0.44104(18) -0.13635(15) -0.59582(13) 0.0191(3) Uani 1 1 d . . . . .
H8 H -0.4256 -0.1364 -0.5227 0.023 Uiso 1 1 calc R U . . .
C9 C -0.40444(17) -0.24988(15) -0.61400(12) 0.0168(3) Uani 1 1 d . . . . .
H9 H -0.3645 -0.3279 -0.5542 0.020 Uiso 1 1 calc R U . . .
C10 C -0.74020(16) -0.53494(14) -0.73172(12) 0.0146(3) Uani 1 1 d . . . . .
C11 C -0.88813(18) -0.61065(15) -0.83374(14) 0.0215(3) Uani 1 1 d . . . . .
H11A H -0.9519 -0.5716 -0.9024 0.026 Uiso 1 1 calc R U . . .
H11B H -0.9669 -0.6370 -0.7621 0.026 Uiso 1 1 calc R U . . .
C12 C -0.7848(2) -0.72829(16) -0.83736(15) 0.0251(3) Uani 1 1 d . . . . .
H12A H -0.7277 -0.7709 -0.7665 0.038 Uiso 1 1 calc R U . . .
H12B H -0.7040 -0.7022 -0.9067 0.038 Uiso 1 1 calc R U . . .
H12C H -0.8552 -0.7887 -0.8413 0.038 Uiso 1 1 calc R U . . .
C13 C -0.74595(16) -0.37675(14) -0.64794(12) 0.0159(3) Uani 1 1 d . . . . .
C14 C -0.97937(19) -0.24065(19) -0.62205(16) 0.0294(4) Uani 1 1 d . . . . .
H14A H -0.9944 -0.3113 -0.5429 0.035 Uiso 1 1 calc R U . . .
H14B H -1.0874 -0.2142 -0.6535 0.035 Uiso 1 1 calc R U . . .
C15 C -0.9179(2) -0.12763(17) -0.61334(15) 0.0283(4) Uani 1 1 d . . . . .
H15A H -0.9965 -0.0981 -0.5614 0.043 Uiso 1 1 calc R U . . .
H15B H -0.9054 -0.0568 -0.6914 0.043 Uiso 1 1 calc R U . . .
H15C H -0.8114 -0.1539 -0.5815 0.043 Uiso 1 1 calc R U . . .
C16 C -0.38906(16) -0.58139(14) -0.74262(12) 0.0143(3) Uani 1 1 d . . . . .
C17 C -0.38467(17) -0.57711(14) -0.85507(12) 0.0172(3) Uani 1 1 d . . . . .
H17 H -0.4359 -0.5035 -0.9132 0.021 Uiso 1 1 calc R U . . .
C18 C -0.30735(17) -0.67755(14) -0.88454(12) 0.0161(3) Uani 1 1 d . . . . .
H18 H -0.3061 -0.6726 -0.9617 0.019 Uiso 1 1 calc R U . . .
C19 C -0.23186(16) -0.78520(14) -0.79988(12) 0.0156(3) Uani 1 1 d . . . . .
C20 C -0.23606(17) -0.79197(14) -0.68668(12) 0.0181(3) Uani 1 1 d . . . . .
H20 H -0.1859 -0.8660 -0.6284 0.022 Uiso 1 1 calc R U . . .
C21 C -0.31288(17) -0.69139(14) -0.65935(12) 0.0158(3) Uani 1 1 d . . . . .
H21 H -0.3141 -0.6969 -0.5820 0.019 Uiso 1 1 calc R U . . .
C22 C -0.1440(2) -0.88687(17) -0.93278(14) 0.0277(4) Uani 1 1 d . . . . .
H22A H -0.0819 -0.9658 -0.9349 0.042 Uiso 1 1 calc R U . . .
H22B H -0.0904 -0.8107 -0.9906 0.042 Uiso 1 1 calc R U . . .
H22C H -0.2560 -0.8829 -0.9513 0.042 Uiso 1 1 calc R U . . .
C23 C -0.19900(17) -0.35780(16) -0.80715(14) 0.0215(3) Uani 1 1 d . . . . .
H23A H -0.1585 -0.2715 -0.8498 0.032 Uiso 1 1 calc R U . . .
H23B H -0.1750 -0.4067 -0.8566 0.032 Uiso 1 1 calc R U . . .
H23C H -0.1446 -0.4041 -0.7354 0.032 Uiso 1 1 calc R U . . .

loop_
_atom_site_aniso_label
_atom_site_aniso_U_11
_atom_site_aniso_U_22
_atom_site_aniso_U_33
_atom_site_aniso_U_23
_atom_site_aniso_U_13
_atom_site_aniso_U_12
O1 0.0291(6) 0.0143(5) 0.0145(5) -0.0042(4) -0.0029(4) -0.0033(4)
O2 0.0169(5) 0.0177(5) 0.0129(5) -0.0028(4) -0.0027(4) -0.0035(4)
O3 0.0306(6) 0.0242(6) 0.0152(5) -0.0053(4) -0.0005(4) -0.0113(5)
O4 0.0214(5) 0.0180(5) 0.0170(5) -0.0076(4) -0.0062(4) -0.0028(4)
O5 0.0243(5) 0.0254(6) 0.0154(5) -0.0111(4) 0.0007(4) -0.0021(4)
O6 0.0153(5) 0.0308(6) 0.0266(6) -0.0179(5) -0.0041(4) 0.0049(4)
O7 0.0244(5) 0.0207(6) 0.0208(5) -0.0125(4) -0.0041(4) 0.0048(4)
N1 0.0185(6) 0.0143(6) 0.0160(6) -0.0065(5) 0.0006(4) -0.0030(5)
C1 0.0166(6) 0.0198(7) 0.0145(6) -0.0069(6) 0.0002(5) -0.0045(6)
C2 0.0119(6) 0.0165(7) 0.0167(6) -0.0075(5) 0.0006(5) -0.0031(5)
C3 0.0151(6) 0.0162(7) 0.0142(6) -0.0069(5) -0.0010(5) -0.0017(5)
C4 0.0133(6) 0.0165(7) 0.0118(6) -0.0054(5) -0.0016(5) -0.0002(5)
C5 0.0156(6) 0.0154(7) 0.0116(6) -0.0049(5) -0.0020(5) -0.0011(5)
C6 0.0212(7) 0.0159(7) 0.0225(7) -0.0069(6) -0.0014(6) -0.0019(6)
C7 0.0214(7) 0.0196(8) 0.0265(8) -0.0146(6) 0.0021(6) -0.0036(6)
C8 0.0188(7) 0.0240(8) 0.0191(7) -0.0128(6) 0.0009(5) -0.0068(6)
C9 0.0146(6) 0.0197(7) 0.0160(6) -0.0062(6) -0.0008(5) -0.0048(5)
C10 0.0137(6) 0.0167(7) 0.0159(6) -0.0096(6) -0.0006(5) -0.0003(5)
C11 0.0209(7) 0.0215(8) 0.0261(8) -0.0114(6) -0.0079(6) -0.0029(6)
C12 0.0257(8) 0.0230(8) 0.0325(8) -0.0171(7) -0.0015(6) -0.0035(6)
C13 0.0136(6) 0.0187(7) 0.0180(7) -0.0095(6) -0.0003(5) -0.0037(5)
C14 0.0142(7) 0.0434(10) 0.0386(9) -0.0275(8) 0.0009(6) 0.0041(7)
C15 0.0308(9) 0.0277(9) 0.0301(8) -0.0167(7) -0.0095(7) 0.0096(7)
C16 0.0129(6) 0.0158(7) 0.0148(6) -0.0067(5) -0.0007(5) -0.0019(5)
C17 0.0187(7) 0.0173(7) 0.0148(6) -0.0052(5) -0.0038(5) -0.0004(6)
C18 0.0190(7) 0.0179(7) 0.0141(6) -0.0091(5) -0.0009(5) -0.0019(5)
C19 0.0142(6) 0.0152(7) 0.0196(7) -0.0096(6) 0.0000(5) -0.0019(5)
C20 0.0198(7) 0.0166(7) 0.0159(7) -0.0042(6) -0.0047(5) 0.0001(6)
C21 0.0190(7) 0.0171(7) 0.0123(6) -0.0066(5) -0.0013(5) -0.0024(5)
C22 0.0337(9) 0.0302(9) 0.0231(8) -0.0175(7) -0.0009(6) 0.0047(7)
C23 0.0151(7) 0.0245(8) 0.0270(8) -0.0135(6) 0.0023(6) -0.0033(6)

loop_
_atom_type_symbol
_atom_type_description
_atom_type_scat_dispersion_real
_atom_type_scat_dispersion_imag
_atom_type_scat_source
C C 0.0033 0.0016 'International Tables Vol C Tables 4.2.6.8 and 6.1.1.4'
H H 0.0000 0.0000 'International Tables Vol C Tables 4.2.6.8 and 6.1.1.4'
N N 0.0061 0.0033 'International Tables Vol C Tables 4.2.6.8 and 6.1.1.4'
O O 0.0106 0.0060 'International Tables Vol C Tables 4.2.6.8 and 6.1.1.4'

loop_
_geom_angle_atom_site_label_1
_geom_angle_atom_site_label_2
_geom_angle_atom_site_label_3
_geom_angle
_geom_angle_site_symmetry_1
_geom_angle_site_symmetry_3
_geom_angle_publ_flag
C1 O1 N1 107.56(10) . . ?
C5 O2 N1 110.35(9) . . ?
C10 O4 C11 115.73(11) . . ?
C13 O6 C14 116.41(12) . . ?
C19 O7 C22 117.45(12) . . ?
O1 N1 O2 103.78(9) . . ?
O1 N1 C3 105.94(10) . . ?
O2 N1 C3 104.42(9) . . ?
C2 C1 O1 112.03(13) . . ?
C6 C1 O1 124.45(13) . . ?
C6 C1 C2 123.43(13) . . ?
C1 C2 C3 107.59(12) . . ?
C1 C2 C9 119.98(14) . . ?
C9 C2 C3 132.08(13) . . ?
N1 C3 C4 103.42(10) . . ?
N1 C3 C23 108.76(11) . . ?
C2 C3 N1 102.47(11) . . ?
C2 C3 C4 114.91(11) . . ?
C2 C3 C23 110.64(12) . . ?
C23 C3 C4 115.35(12) . . ?
C3 C4 H4 109.0 . . ?
C3 C4 C5 99.95(11) . . ?
C5 C4 H4 109.0 . . ?
C16 C4 C3 114.36(11) . . ?
C16 C4 H4 109.0 . . ?
C16 C4 C5 115.04(11) . . ?
O2 C5 C4 106.15(10) . . ?
O2 C5 C10 110.40(11) . . ?
O2 C5 C13 111.75(11) . . ?
C4 C5 C13 112.28(11) . . ?
C10 C5 C4 112.53(11) . . ?
C10 C5 C13 103.86(11) . . ?
C1 C6 H6 121.9 . . ?
C1 C6 C7 116.16(14) . . ?
C7 C6 H6 121.9 . . ?
C6 C7 H7 119.2 . . ?
C6 C7 C8 121.65(14) . . ?
C8 C7 H7 119.2 . . ?
C7 C8 H8 119.7 . . ?
C9 C8 C7 120.66(13) . . ?
C9 C8 H8 119.7 . . ?
C2 C9 C8 118.11(13) . . ?
C2 C9 H9 120.9 . . ?
C8 C9 H9 120.9 . . ?
O3 C10 O4 125.89(13) . . ?
O3 C10 C5 121.28(12) . . ?
O4 C10 C5 112.78(11) . . ?
O4 C11 H11A 109.3 . . ?
O4 C11 H11B 109.3 . . ?
O4 C11 C12 111.76(12) . . ?
H11A C11 H11B 107.9 . . ?
C12 C11 H11A 109.3 . . ?
C12 C11 H11B 109.3 . . ?
C11 C12 H12A 109.5 . . ?
C11 C12 H12B 109.5 . . ?
C11 C12 H12C 109.5 . . ?
H12A C12 H12B 109.5 . . ?
H12A C12 H12C 109.5 . . ?
H12B C12 H12C 109.5 . . ?
O5 C13 O6 126.27(13) . . ?
O5 C13 C5 123.43(13) . . ?
O6 C13 C5 110.13(11) . . ?
O6 C14 H14A 109.4 . . ?
O6 C14 H14B 109.4 . . ?
O6 C14 C15 111.29(13) . . ?
H14A C14 H14B 108.0 . . ?
C15 C14 H14A 109.4 . . ?
C15 C14 H14B 109.4 . . ?
C14 C15 H15A 109.5 . . ?
C14 C15 H15B 109.5 . . ?
C14 C15 H15C 109.5 . . ?
H15A C15 H15B 109.5 . . ?
H15A C15 H15C 109.5 . . ?
H15B C15 H15C 109.5 . . ?
C17 C16 C4 123.50(12) . . ?
C17 C16 C21 117.45(13) . . ?
C21 C16 C4 119.01(12) . . ?
C16 C17 H17 119.1 . . ?
C18 C17 C16 121.85(13) . . ?
C18 C17 H17 119.1 . . ?
C17 C18 H18 120.4 . . ?
C19 C18 C17 119.26(13) . . ?
C19 C18 H18 120.4 . . ?
O7 C19 C18 124.69(12) . . ?
O7 C19 C20 115.48(12) . . ?
C18 C19 C20 119.83(13) . . ?
C19 C20 H20 120.0 . . ?
C21 C20 C19 120.01(13) . . ?
C21 C20 H20 120.0 . . ?
C16 C21 H21 119.2 . . ?
C20 C21 C16 121.60(13) . . ?
C20 C21 H21 119.2 . . ?
O7 C22 H22A 109.5 . . ?
O7 C22 H22B 109.5 . . ?
O7 C22 H22C 109.5 . . ?
H22A C22 H22B 109.5 . . ?
H22A C22 H22C 109.5 . . ?
H22B C22 H22C 109.5 . . ?
C3 C23 H23A 109.5 . . ?
C3 C23 H23B 109.5 . . ?
C3 C23 H23C 109.5 . . ?
H23A C23 H23B 109.5 . . ?
H23A C23 H23C 109.5 . . ?
H23B C23 H23C 109.5 . . ?

loop_
_geom_bond_atom_site_label_1
_geom_bond_atom_site_label_2
_geom_bond_distance
_geom_bond_site_symmetry_2
_geom_bond_publ_flag
O1 N1 1.4412(15) . ?
O1 C1 1.3888(17) . ?
O2 N1 1.4735(15) . ?
O2 C5 1.4242(16) . ?
O3 C10 1.2022(17) . ?
O4 C10 1.3256(16) . ?
O4 C11 1.4643(17) . ?
O5 C13 1.1999(17) . ?
O6 C13 1.3267(17) . ?
O6 C14 1.4665(18) . ?
O7 C19 1.3681(17) . ?
O7 C22 1.4249(18) . ?
N1 C3 1.5153(17) . ?
C1 C2 1.379(2) . ?
C1 C6 1.377(2) . ?
C2 C3 1.5068(19) . ?
C2 C9 1.3848(19) . ?
C3 C4 1.5412(19) . ?
C3 C23 1.5271(19) . ?
C4 H4 1.0000 . ?
C4 C5 1.5435(18) . ?
C4 C16 1.5078(19) . ?
C5 C10 1.5368(19) . ?
C5 C13 1.5507(19) . ?
C6 H6 0.9500 . ?
C6 C7 1.391(2) . ?
C7 H7 0.9500 . ?
C7 C8 1.391(2) . ?
C8 H8 0.9500 . ?
C8 C9 1.390(2) . ?
C9 H9 0.9500 . ?
C11 H11A 0.9900 . ?
C11 H11B 0.9900 . ?
C11 C12 1.500(2) . ?
C12 H12A 0.9800 . ?
C12 H12B 0.9800 . ?
C12 H12C 0.9800 . ?
C14 H14A 0.9900 . ?
C14 H14B 0.9900 . ?
C14 C15 1.496(2) . ?
C15 H15A 0.9800 . ?
C15 H15B 0.9800 . ?
C15 H15C 0.9800 . ?
C16 C17 1.3947(19) . ?
C16 C21 1.3979(19) . ?
C17 H17 0.9500 . ?
C17 C18 1.391(2) . ?
C18 H18 0.9500 . ?
C18 C19 1.390(2) . ?
C19 C20 1.394(2) . ?
C20 H20 0.9500 . ?
C20 C21 1.377(2) . ?
C21 H21 0.9500 . ?
C22 H22A 0.9800 . ?
C22 H22B 0.9800 . ?
C22 H22C 0.9800 . ?
C23 H23A 0.9800 . ?
C23 H23B 0.9800 . ?
C23 H23C 0.9800 . ?

loop_
_geom_torsion_atom_site_label_1
_geom_torsion_atom_site_label_2
_geom_torsion_atom_site_label_3
_geom_torsion_atom_site_label_4
_geom_torsion
_geom_torsion_site_symmetry_1
_geom_torsion_site_symmetry_2
_geom_torsion_site_symmetry_3
_geom_torsion_site_symmetry_4
_geom_torsion_publ_flag
O1 N1 C3 C2 20.44(12) . . . . ?
O1 N1 C3 C4 140.20(10) . . . . ?
O1 N1 C3 C23 -96.71(12) . . . . ?
O1 C1 C2 C3 2.69(16) . . . . ?
O1 C1 C2 C9 176.76(12) . . . . ?
O1 C1 C6 C7 -176.07(13) . . . . ?
O2 N1 C3 C2 -88.78(11) . . . . ?
O2 N1 C3 C4 30.97(13) . . . . ?
O2 N1 C3 C23 154.06(11) . . . . ?
O2 C5 C10 O3 -176.30(13) . . . . ?
O2 C5 C10 O4 1.32(16) . . . . ?
O2 C5 C13 O5 -151.24(13) . . . . ?
O2 C5 C13 O6 33.25(15) . . . . ?
O7 C19 C20 C21 178.54(13) . . . . ?
N1 O1 C1 C2 10.99(15) . . . . ?
N1 O1 C1 C6 -172.28(13) . . . . ?
N1 O2 C5 C4 -15.47(14) . . . . ?
N1 O2 C5 C10 -137.70(11) . . . . ?
N1 O2 C5 C13 107.24(12) . . . . ?
N1 C3 C4 C5 -38.88(12) . . . . ?
N1 C3 C4 C16 84.57(13) . . . . ?
C1 O1 N1 O2 89.90(11) . . . . ?
C1 O1 N1 C3 -19.78(13) . . . . ?
C1 C2 C3 N1 -14.28(14) . . . . ?
C1 C2 C3 C4 -125.68(12) . . . . ?
C1 C2 C3 C23 101.51(13) . . . . ?
C1 C2 C9 C8 -0.3(2) . . . . ?
C1 C6 C7 C8 -0.3(2) . . . . ?
C2 C1 C6 C7 0.3(2) . . . . ?
C2 C3 C4 C5 71.95(13) . . . . ?
C2 C3 C4 C16 -164.60(11) . . . . ?
C3 C2 C9 C8 172.11(14) . . . . ?
C3 C4 C5 O2 33.54(13) . . . . ?
C3 C4 C5 C10 154.40(11) . . . . ?
C3 C4 C5 C13 -88.84(12) . . . . ?
C3 C4 C16 C17 -62.08(17) . . . . ?
C3 C4 C16 C21 115.66(14) . . . . ?
C4 C5 C10 O3 65.30(17) . . . . ?
C4 C5 C10 O4 -117.07(12) . . . . ?
C4 C5 C13 O5 -32.10(18) . . . . ?
C4 C5 C13 O6 152.39(12) . . . . ?
C4 C16 C17 C18 177.54(13) . . . . ?
C4 C16 C21 C20 -177.81(13) . . . . ?
C5 O2 N1 O1 -120.63(11) . . . . ?
C5 O2 N1 C3 -9.84(13) . . . . ?
C5 C4 C16 C17 52.81(18) . . . . ?
C5 C4 C16 C21 -129.44(13) . . . . ?
C6 C1 C2 C3 -174.07(13) . . . . ?
C6 C1 C2 C9 0.0(2) . . . . ?
C6 C7 C8 C9 0.1(2) . . . . ?
C7 C8 C9 C2 0.2(2) . . . . ?
C9 C2 C3 N1 172.65(14) . . . . ?
C9 C2 C3 C4 61.25(19) . . . . ?
C9 C2 C3 C23 -71.55(19) . . . . ?
C10 O4 C11 C12 -80.79(16) . . . . ?
C10 C5 C13 O5 89.74(15) . . . . ?
C10 C5 C13 O6 -85.76(13) . . . . ?
C11 O4 C10 O3 0.8(2) . . . . ?
C11 O4 C10 C5 -176.70(11) . . . . ?
C13 O6 C14 C15 87.76(17) . . . . ?
C13 C5 C10 O3 -56.37(17) . . . . ?
C13 C5 C10 O4 121.26(12) . . . . ?
C14 O6 C13 O5 0.1(2) . . . . ?
C14 O6 C13 C5 175.43(12) . . . . ?
C16 C4 C5 O2 -89.44(13) . . . . ?
C16 C4 C5 C10 31.43(16) . . . . ?
C16 C4 C5 C13 148.19(12) . . . . ?
C16 C17 C18 C19 -0.2(2) . . . . ?
C17 C16 C21 C20 0.1(2) . . . . ?
C17 C18 C19 O7 -178.65(13) . . . . ?
C17 C18 C19 C20 0.7(2) . . . . ?
C18 C19 C20 C21 -0.9(2) . . . . ?
C19 C20 C21 C16 0.5(2) . . . . ?
C21 C16 C17 C18 -0.2(2) . . . . ?
C22 O7 C19 C18 -1.5(2) . . . . ?
C22 O7 C19 C20 179.07(13) . . . . ?
C23 C3 C4 C5 -157.49(11) . . . . ?
C23 C3 C4 C16 -34.04(16) . . . . ?
